data_7708703
loop_
_publ_author_name
'Lahiri, Goutam Kumar'
'Bera, Sudip Kumar'

_publ_section_title
;
 Structural and electronic forms of doubly oxido/Pz and triply oxido/(Pz)2
 bridged mixed valent and isovalent diruthenium complexes (Pz=Pyrazolate)
;
_journal_name_full 'Dalton Transactions'
_journal_paper_doi 10.1039/D1DT03076K
_journal_year 2021
_chemical_formula_sum 'C24 H33 N2 O9 Ru2'
_chemical_formula_weight 695.66
_space_group_crystal_system monoclinic
_space_group_IT_number 15
_space_group_name_Hall '-C 2yc'
_space_group_name_H-M_alt 'C 1 2/c 1'
_atom_sites_solution_hydrogens geom
_audit_creation_method SHELXL-2014/7
_audit_update_record
;
2021-08-03 deposited with the CCDC.	2021-11-04 downloaded from the CCDC.
;
_cell_angle_alpha 90
_cell_angle_beta 97.538(4)
_cell_angle_gamma 90
_cell_formula_units_Z 8
_cell_length_a 16.1406(8)
_cell_length_b 17.1433(5)
_cell_length_c 21.2754(10)
_cell_measurement_reflns_used 9388
_cell_measurement_temperature 300(2)
_cell_measurement_theta_max 22.2120
_cell_measurement_theta_min 1.7410
_cell_volume 5836.1(4)
_computing_cell_refinement 'CrysAlisPro 1.171.41.93a (Rigaku OD, 2020)'
_computing_data_collection 'CrysAlisPro 1.171.41.93a (Rigaku OD, 2020)'
_computing_data_reduction 'CrysAlisPro 1.171.41.93a (Rigaku OD, 2020)'
_computing_molecular_graphics 'Olex2 1.3 (Dolomanov et al., 2009)'
_computing_publication_material 'Olex2 1.3 (Dolomanov et al., 2009)'
_computing_structure_refinement 'SHELXL 2018/3 (Sheldrick, 2015)'
_computing_structure_solution 'SHELXT 2018/2 (Sheldrick, 2018)'
_diffrn_ambient_temperature 300(2)
_diffrn_measured_fraction_theta_full 0.999
_diffrn_measured_fraction_theta_max 0.999
_diffrn_measurement_device_type 'Saxi-CrysAlisPro-abstract goniometer imported SAXI images'
_diffrn_measurement_method '\w and \f scans'
_diffrn_radiation_type MoK\a
_diffrn_radiation_wavelength 0.71073
_diffrn_reflns_av_R_equivalents 0.0829
_diffrn_reflns_av_unetI/netI 0.0415
_diffrn_reflns_Laue_measured_fraction_full 0.999
_diffrn_reflns_Laue_measured_fraction_max 0.999
_diffrn_reflns_limit_h_max 19
_diffrn_reflns_limit_h_min -19
_diffrn_reflns_limit_k_max 20
_diffrn_reflns_limit_k_min -20
_diffrn_reflns_limit_l_max 25
_diffrn_reflns_limit_l_min -25
_diffrn_reflns_number 48389
_diffrn_reflns_point_group_measured_fraction_full 0.999
_diffrn_reflns_point_group_measured_fraction_max 0.999
_diffrn_reflns_theta_full 24.994
_diffrn_reflns_theta_max 24.994
_diffrn_reflns_theta_min 1.741
_diffrn_source 'fine-focus sealed X-ray tube'
_diffrn_source_type 'Enhance (Mo) X-ray Source'
_exptl_absorpt_coefficient_mu 1.084
_exptl_absorpt_correction_T_max 1.00000
_exptl_absorpt_correction_T_min 0.37011
_exptl_absorpt_correction_type multi-scan
_exptl_absorpt_process_details
;
CrysAlisPro 1.171.41.93a (Rigaku Oxford Diffraction, 2020)
Empirical absorption correction using spherical harmonics,
implemented in SCALE3 ABSPACK scaling algorithm.
;
_exptl_crystal_colour 'metallic pinkish pink'
_exptl_crystal_density_diffrn 1.583
_exptl_crystal_density_method 'not measured'
_exptl_crystal_description block
_exptl_crystal_F_000 2808
_exptl_crystal_size_max 0.325
_exptl_crystal_size_mid 0.246
_exptl_crystal_size_min 0.132
_refine_diff_density_max 2.400
_refine_diff_density_min -1.753
_refine_diff_density_rms 0.151
_refine_ls_extinction_method none
_refine_ls_goodness_of_fit_ref 1.116
_refine_ls_hydrogen_treatment constr
_refine_ls_matrix_type full
_refine_ls_number_parameters 397
_refine_ls_number_reflns 5113
_refine_ls_number_restraints 38
_refine_ls_restrained_S_all 1.112
_refine_ls_R_factor_all 0.1395
_refine_ls_R_factor_gt 0.1104
_refine_ls_shift/su_max 0.001
_refine_ls_shift/su_mean 0.000
_refine_ls_structure_factor_coef Fsqd
_refine_ls_weighting_details 'w=1/[\s^2^(Fo^2^)+(0.0750P)^2^+162.1742P] where P=(Fo^2^+2Fc^2^)/3'
_refine_ls_weighting_scheme calc
_refine_ls_wR_factor_gt 0.2494
_refine_ls_wR_factor_ref 0.2736
_reflns_Friedel_coverage 0.000
_reflns_number_gt 3751
_reflns_number_total 5113
_reflns_threshold_expression 'I > 2\s(I)'
_cod_data_source_file d1dt03076k2.cif
_cod_data_source_block shelx
_cod_original_sg_symbol_H-M 'C 2/c'
_cod_database_code 7708703
_shelx_shelxl_version_number 2014/7
_shelx_space_group_comment
;
The symmetry employed for this shelxl refinement is uniquely defined
by the following loop, which should always be used as a source of
symmetry information in preference to the above space-group names.
They are only intended as comments.
;
_shelx_estimated_absorpt_t_min 0.720
_shelx_estimated_absorpt_t_max 0.870

loop_
_space_group_symop_operation_xyz
'x, y, z'
'-x, y, -z+1/2'
'x+1/2, y+1/2, z'
'-x+1/2, y+1/2, -z+1/2'
'-x, -y, -z'
'x, -y, z-1/2'
'-x+1/2, -y+1/2, -z'
'x+1/2, -y+1/2, z-1/2'

loop_
_atom_site_label
_atom_site_type_symbol
_atom_site_fract_x
_atom_site_fract_y
_atom_site_fract_z
_atom_site_U_iso_or_equiv
_atom_site_adp_type
_atom_site_occupancy
_atom_site_site_symmetry_order
_atom_site_calc_flag
_atom_site_refinement_flags_posn
_atom_site_refinement_flags_adp
_atom_site_refinement_flags_occupancy
_atom_site_disorder_assembly
_atom_site_disorder_group
Ru1 Ru 0.48602(7) 0.72695(6) 0.57912(7) 0.0823(5) Uani 1 1 d . . . . .
Ru2 Ru 0.50930(7) 0.79184(7) 0.43389(7) 0.0808(5) Uani 1 1 d . . . . .
O1 O 0.5411(5) 0.7701(5) 0.5180(4) 0.066(2) Uani 1 1 d . . . . .
O2 O 0.4326(6) 0.8290(5) 0.5959(5) 0.080(3) Uani 1 1 d . . . . .
O3 O 0.5846(6) 0.7433(5) 0.6496(5) 0.080(3) Uani 1 1 d . . . . .
O4 O 0.4213(7) 0.6832(6) 0.6455(6) 0.100(4) Uani 1 1 d . . . . .
O5 O 0.5336(6) 0.6196(5) 0.5651(6) 0.088(3) Uani 1 1 d . . . . .
O6 O 0.5611(6) 0.6935(6) 0.4058(5) 0.089(3) Uani 1 1 d . . . . .
O7 O 0.6135(6) 0.8562(5) 0.4255(5) 0.077(3) Uani 1 1 d . . . . .
O8 O 0.4651(6) 0.8123(7) 0.3413(5) 0.094(3) Uani 1 1 d . . . . .
O9 O 0.4570(6) 0.8924(5) 0.4572(5) 0.081(3) Uani 1 1 d . . . . .
C2 C 0.4648(10) 0.8783(8) 0.6357(8) 0.077(4) Uani 1 1 d . . . . .
C4 C 0.5941(10) 0.8052(9) 0.6814(7) 0.080(4) Uani 1 1 d . . . . .
C12 C 0.6387(10) 0.6885(9) 0.4035(8) 0.091(5) Uani 1 1 d . . . . .
C13 C 0.6978(10) 0.7467(9) 0.4126(8) 0.092(5) Uani 1 1 d . . . . .
H13 H 0.7533 0.7313 0.4144 0.111 Uiso 1 1 calc R U . . .
C14 C 0.6834(10) 0.8264(9) 0.4194(7) 0.081(4) Uani 1 1 d . . . . .
C15 C 0.7546(11) 0.8807(11) 0.4206(10) 0.112(6) Uani 1 1 d . . . . .
H15A H 0.7913 0.8629 0.3916 0.168 Uiso 1 1 calc R U . . .
H15B H 0.7845 0.8827 0.4627 0.168 Uiso 1 1 calc R U . . .
H15C H 0.7342 0.9318 0.4083 0.168 Uiso 1 1 calc R U . . .
C20 C 0.3812(11) 1.0090(9) 0.4526(8) 0.098(5) Uani 1 1 d . . . . .
H20A H 0.3491 0.9945 0.4856 0.147 Uiso 1 1 calc R U . . .
H20B H 0.3477 1.0408 0.4220 0.147 Uiso 1 1 calc R U . . .
H20C H 0.4296 1.0379 0.4704 0.147 Uiso 1 1 calc R U . . .
C16 C 0.3782(11) 0.8585(12) 0.2522(7) 0.104(6) Uani 1 1 d . . . . .
H16A H 0.4243 0.8590 0.2279 0.155 Uiso 1 1 calc R U . . .
H16B H 0.3416 0.9014 0.2396 0.155 Uiso 1 1 calc R U . . .
H16C H 0.3481 0.8103 0.2449 0.155 Uiso 1 1 calc R U . . .
C8 C 0.4758(11) 0.5554(9) 0.6499(9) 0.092(5) Uani 1 1 d . . . . .
H8 H 0.4785 0.5089 0.6726 0.110 Uiso 1 1 calc R U . . .
C17 C 0.4110(9) 0.8658(10) 0.3221(8) 0.083(4) Uani 1 1 d . . . . .
C9 C 0.5224(10) 0.5596(8) 0.5994(9) 0.089(5) Uani 1 1 d . . . . .
C3 C 0.5406(11) 0.8697(9) 0.6729(8) 0.089(5) Uani 1 1 d . . . . .
H3 H 0.5594 0.9137 0.6961 0.106 Uiso 1 1 calc R U . . .
C1 C 0.4158(11) 0.9529(8) 0.6384(9) 0.101(6) Uani 1 1 d . . . . .
H1A H 0.4452 0.9948 0.6212 0.152 Uiso 1 1 calc R U . . .
H1B H 0.4094 0.9644 0.6817 0.152 Uiso 1 1 calc R U . . .
H1C H 0.3617 0.9469 0.6141 0.152 Uiso 1 1 calc R U . . .
C5 C 0.6700(13) 0.8083(11) 0.7307(9) 0.114(6) Uani 1 1 d . . . . .
H5A H 0.6558 0.7890 0.7703 0.171 Uiso 1 1 calc R U . . .
H5B H 0.6890 0.8612 0.7360 0.171 Uiso 1 1 calc R U . . .
H5C H 0.7135 0.7766 0.7173 0.171 Uiso 1 1 calc R U . . .
C10 C 0.5694(10) 0.4878(9) 0.5824(10) 0.103(6) Uani 1 1 d . . . . .
H10A H 0.5393 0.4633 0.5457 0.154 Uiso 1 1 calc R U . . .
H10B H 0.5747 0.4519 0.6173 0.154 Uiso 1 1 calc R U . . .
H10C H 0.6239 0.5027 0.5734 0.154 Uiso 1 1 calc R U . . .
C18 C 0.3841(10) 0.9238(10) 0.3557(8) 0.085(4) Uani 1 1 d . . . . .
H18 H 0.3462 0.9588 0.3344 0.102 Uiso 1 1 calc R U . . .
C7 C 0.4259(11) 0.6137(9) 0.6694(9) 0.095(5) Uani 1 1 d . . . . .
C19 C 0.4084(9) 0.9364(9) 0.4206(9) 0.084(4) Uani 1 1 d . . . . .
C6 C 0.3691(13) 0.5983(11) 0.7185(9) 0.116(6) Uani 1 1 d . . . . .
H6A H 0.3751 0.6394 0.7495 0.174 Uiso 1 1 calc R U . . .
H6B H 0.3837 0.5494 0.7390 0.174 Uiso 1 1 calc R U . . .
H6C H 0.3123 0.5964 0.6985 0.174 Uiso 1 1 calc R U . . .
C11 C 0.6673(12) 0.6061(11) 0.3885(13) 0.151(10) Uani 1 1 d . . . . .
H11A H 0.6534 0.5705 0.4203 0.227 Uiso 1 1 calc R U . . .
H11B H 0.7267 0.6060 0.3880 0.227 Uiso 1 1 calc R U . . .
H11C H 0.6398 0.5903 0.3477 0.227 Uiso 1 1 calc R U . . .
N1 N 0.3895(14) 0.7127(14) 0.4960(16) 0.039(6) Uani 0.56(4) 1 d . U P A 1
N2 N 0.4085(16) 0.7369(15) 0.4353(14) 0.059(8) Uani 0.56(4) 1 d . U P A 1
C21 C 0.3453(18) 0.7168(16) 0.3924(18) 0.065(8) Uani 0.56(4) 1 d . U P A 1
H21 H 0.3424 0.7291 0.3496 0.078 Uiso 0.56(4) 1 calc R U P A 1
C22 C 0.285(2) 0.676(2) 0.4173(19) 0.073(12) Uani 0.56(4) 1 d . U P A 1
H22 H 0.2362 0.6560 0.3958 0.087 Uiso 0.56(4) 1 calc R U P A 1
C23 C 0.313(2) 0.6720(19) 0.4831(19) 0.062(9) Uani 0.56(4) 1 d D U P A 1
C24 C 0.278(2) 0.6357(17) 0.5350(13) 0.075(9) Uani 0.56(4) 1 d D U P A 1
H24A H 0.2263 0.6104 0.5189 0.112 Uiso 0.56(4) 1 calc R U P A 1
H24B H 0.3162 0.5979 0.5553 0.112 Uiso 0.56(4) 1 calc R U P A 1
H24C H 0.2672 0.6749 0.5652 0.112 Uiso 0.56(4) 1 calc R U P A 1
N1A N 0.3985(19) 0.718(2) 0.463(2) 0.058(12) Uani 0.44(4) 1 d . . P A 2
N2A N 0.3965(17) 0.6987(16) 0.528(2) 0.073(9) Uani 0.44(4) 1 d . . P A 2
C21A C 0.323(2) 0.664(2) 0.530(3) 0.082(14) Uani 0.44(4) 1 d . . P A 2
H21A H 0.3047 0.6448 0.5672 0.098 Uiso 0.44(4) 1 calc R U P A 2
C22A C 0.277(4) 0.659(3) 0.470(3) 0.12(3) Uani 0.44(4) 1 d . . P A 2
H22A H 0.2249 0.6361 0.4594 0.140 Uiso 0.44(4) 1 calc R U P A 2
C23A C 0.323(5) 0.692(3) 0.431(2) 0.102(18) Uani 0.44(4) 1 d D . P A 2
C24A C 0.309(4) 0.696(3) 0.363(2) 0.14(2) Uani 0.44(4) 1 d D . P A 2
H24D H 0.3543 0.7243 0.3480 0.208 Uiso 0.44(4) 1 calc R U P A 2
H24E H 0.3073 0.6441 0.3456 0.208 Uiso 0.44(4) 1 calc R U P A 2
H24F H 0.2575 0.7220 0.3496 0.208 Uiso 0.44(4) 1 calc R U P A 2

loop_
_atom_site_aniso_label
_atom_site_aniso_U_11
_atom_site_aniso_U_22
_atom_site_aniso_U_33
_atom_site_aniso_U_23
_atom_site_aniso_U_13
_atom_site_aniso_U_12
Ru1 0.0655(7) 0.0431(6) 0.1417(13) -0.0067(6) 0.0266(7) 0.0036(5)
Ru2 0.0665(7) 0.0671(7) 0.1024(10) -0.0270(6) -0.0134(6) 0.0177(6)
O1 0.060(5) 0.053(5) 0.084(6) -0.006(4) 0.003(4) 0.004(4)
O2 0.061(5) 0.049(5) 0.129(9) -0.010(5) 0.012(5) 0.005(4)
O3 0.084(7) 0.057(5) 0.102(8) -0.005(5) 0.021(6) 0.007(5)
O4 0.100(8) 0.055(6) 0.156(11) -0.009(6) 0.055(7) -0.010(5)
O5 0.075(6) 0.052(5) 0.144(10) -0.008(6) 0.038(6) 0.008(5)
O6 0.052(5) 0.080(6) 0.129(9) -0.054(6) -0.016(5) 0.019(5)
O7 0.075(6) 0.068(6) 0.085(7) -0.005(5) 0.000(5) 0.013(5)
O8 0.080(7) 0.113(8) 0.084(7) -0.035(6) -0.009(5) 0.027(6)
O9 0.075(6) 0.071(6) 0.089(7) -0.018(5) -0.020(5) 0.024(5)
C2 0.076(10) 0.050(7) 0.110(12) 0.005(8) 0.033(9) 0.006(7)
C4 0.089(11) 0.080(10) 0.075(10) 0.012(8) 0.028(8) 0.009(8)
C12 0.077(10) 0.078(10) 0.109(12) -0.035(9) -0.018(9) 0.023(8)
C13 0.073(10) 0.086(10) 0.113(13) -0.030(9) -0.004(9) 0.014(8)
C14 0.089(11) 0.075(9) 0.075(10) -0.011(7) -0.005(8) 0.010(8)
C15 0.085(12) 0.093(12) 0.160(18) -0.020(12) 0.020(12) -0.006(10)
C20 0.106(13) 0.081(10) 0.109(13) -0.007(9) 0.023(10) 0.033(9)
C16 0.087(11) 0.145(16) 0.077(11) -0.003(11) 0.006(9) -0.014(11)
C8 0.094(12) 0.059(9) 0.121(14) -0.003(9) 0.011(11) -0.009(8)
C17 0.060(9) 0.093(11) 0.092(11) -0.001(9) -0.009(8) 0.003(8)
C9 0.088(11) 0.038(7) 0.135(15) -0.014(8) -0.004(10) 0.000(7)
C3 0.108(13) 0.061(9) 0.102(12) 0.001(8) 0.037(10) 0.013(8)
C1 0.098(12) 0.053(8) 0.153(17) -0.009(9) 0.016(11) 0.014(8)
C5 0.135(16) 0.104(13) 0.098(13) -0.003(11) -0.002(12) 0.014(12)
C10 0.087(12) 0.065(9) 0.155(17) -0.017(10) 0.011(11) 0.011(8)
C18 0.077(10) 0.084(10) 0.091(12) 0.003(9) 0.001(8) 0.009(8)
C7 0.091(12) 0.062(9) 0.131(15) -0.015(9) 0.011(10) -0.010(8)
C19 0.068(9) 0.069(9) 0.116(14) -0.010(9) 0.011(9) 0.010(7)
C6 0.134(17) 0.098(13) 0.119(15) -0.008(11) 0.028(13) -0.020(12)
C11 0.093(14) 0.092(13) 0.26(3) -0.071(16) 0.005(16) 0.028(11)
N1 0.039(6) 0.039(6) 0.039(6) 0.0000(10) 0.0052(13) 0.0000(10)
N2 0.059(8) 0.059(8) 0.059(8) -0.0001(10) 0.0077(14) -0.0001(10)
C21 0.065(11) 0.065(11) 0.064(11) -0.001(8) 0.002(9) -0.008(8)
C22 0.073(14) 0.073(14) 0.072(15) 0.003(9) 0.009(9) -0.003(9)
C23 0.060(12) 0.060(12) 0.064(13) -0.002(9) 0.001(9) 0.009(8)
C24 0.062(15) 0.075(14) 0.085(16) 0.009(12) 0.001(12) -0.011(12)
N1A 0.053(15) 0.06(2) 0.05(2) -0.04(2) -0.015(16) 0.014(13)
N2A 0.08(2) 0.063(16) 0.07(2) 0.015(15) -0.015(15) -0.005(13)
C21A 0.024(17) 0.07(2) 0.14(4) -0.02(2) -0.025(18) -0.009(14)
C22A 0.11(4) 0.08(3) 0.15(6) -0.04(3) -0.06(4) 0.02(3)
C23A 0.12(5) 0.07(3) 0.11(5) 0.00(3) -0.02(4) 0.02(3)
C24A 0.13(4) 0.14(4) 0.13(4) 0.05(3) -0.05(4) -0.05(3)

loop_
_atom_type_symbol
_atom_type_description
_atom_type_scat_dispersion_real
_atom_type_scat_dispersion_imag
_atom_type_scat_source
C C 0.0033 0.0016 'International Tables Vol C Tables 4.2.6.8 and 6.1.1.4'
H H 0.0000 0.0000 'International Tables Vol C Tables 4.2.6.8 and 6.1.1.4'
N N 0.0061 0.0033 'International Tables Vol C Tables 4.2.6.8 and 6.1.1.4'
O O 0.0106 0.0060 'International Tables Vol C Tables 4.2.6.8 and 6.1.1.4'
Ru Ru -1.2594 0.8363 'International Tables Vol C Tables 4.2.6.8 and 6.1.1.4'

loop_
_geom_angle_atom_site_label_1
_geom_angle_atom_site_label_2
_geom_angle_atom_site_label_3
_geom_angle
_geom_angle_site_symmetry_1
_geom_angle_site_symmetry_3
_geom_angle_publ_flag
N2A Ru1 O1 96.3(15) . . ?
N2A Ru1 O2 90.7(9) . . ?
O1 Ru1 O2 92.0(4) . . ?
N2A Ru1 O4 82.4(15) . . ?
O1 Ru1 O4 177.4(4) . . ?
O2 Ru1 O4 85.7(4) . . ?
N2A Ru1 O5 87.5(10) . . ?
O1 Ru1 O5 91.9(4) . . ?
O2 Ru1 O5 175.9(4) . . ?
O4 Ru1 O5 90.4(4) . . ?
N2A Ru1 O3 169.1(14) . . ?
O1 Ru1 O3 93.5(4) . . ?
O2 Ru1 O3 93.5(4) . . ?
O4 Ru1 O3 87.9(5) . . ?
O5 Ru1 O3 87.7(4) . . ?
O1 Ru1 N1 80.4(8) . . ?
O2 Ru1 N1 88.0(7) . . ?
O4 Ru1 N1 98.3(8) . . ?
O5 Ru1 N1 91.3(7) . . ?
O3 Ru1 N1 173.8(8) . . ?
O1 Ru2 N2 90.8(9) . . ?
O1 Ru2 O6 92.6(4) . . ?
N2 Ru2 O6 88.8(9) . . ?
O1 Ru2 O9 90.4(4) . . ?
N2 Ru2 O9 91.9(9) . . ?
O6 Ru2 O9 177.0(5) . . ?
O1 Ru2 O8 175.5(4) . . ?
N2 Ru2 O8 84.7(10) . . ?
O6 Ru2 O8 87.9(4) . . ?
O9 Ru2 O8 89.2(4) . . ?
O1 Ru2 O7 93.9(4) . . ?
N2 Ru2 O7 175.0(9) . . ?
O6 Ru2 O7 92.7(4) . . ?
O9 Ru2 O7 86.3(4) . . ?
O8 Ru2 O7 90.6(4) . . ?
O1 Ru2 N1A 76.1(10) . . ?
O6 Ru2 N1A 89.4(6) . . ?
O9 Ru2 N1A 92.1(6) . . ?
O8 Ru2 N1A 99.4(10) . . ?
O7 Ru2 N1A 169.8(10) . . ?
Ru1 O1 Ru2 132.6(5) . . ?
C2 O2 Ru1 123.9(9) . . ?
C4 O3 Ru1 122.4(10) . . ?
C7 O4 Ru1 127.8(11) . . ?
C9 O5 Ru1 123.8(10) . . ?
C12 O6 Ru2 121.5(9) . . ?
C14 O7 Ru2 123.3(10) . . ?
C17 O8 Ru2 124.3(10) . . ?
C19 O9 Ru2 126.8(10) . . ?
O2 C2 C3 124.8(13) . . ?
O2 C2 C1 115.1(14) . . ?
C3 C2 C1 120.1(15) . . ?
O3 C4 C3 124.6(16) . . ?
O3 C4 C5 115.9(14) . . ?
C3 C4 C5 119.5(16) . . ?
O6 C12 C13 128.2(14) . . ?
O6 C12 C11 113.5(15) . . ?
C13 C12 C11 118.3(15) . . ?
C12 C13 C14 127.0(15) . . ?
C12 C13 H13 116.5 . . ?
C14 C13 H13 116.5 . . ?
O7 C14 C13 124.8(16) . . ?
O7 C14 C15 116.5(14) . . ?
C13 C14 C15 118.6(15) . . ?
C14 C15 H15A 109.5 . . ?
C14 C15 H15B 109.5 . . ?
H15A C15 H15B 109.5 . . ?
C14 C15 H15C 109.5 . . ?
H15A C15 H15C 109.5 . . ?
H15B C15 H15C 109.5 . . ?
C19 C20 H20A 109.5 . . ?
C19 C20 H20B 109.5 . . ?
H20A C20 H20B 109.5 . . ?
C19 C20 H20C 109.5 . . ?
H20A C20 H20C 109.5 . . ?
H20B C20 H20C 109.5 . . ?
C17 C16 H16A 109.5 . . ?
C17 C16 H16B 109.5 . . ?
H16A C16 H16B 109.5 . . ?
C17 C16 H16C 109.5 . . ?
H16A C16 H16C 109.5 . . ?
H16B C16 H16C 109.5 . . ?
C7 C8 C9 126.2(16) . . ?
C7 C8 H8 116.9 . . ?
C9 C8 H8 116.9 . . ?
O8 C17 C18 127.9(15) . . ?
O8 C17 C16 112.6(15) . . ?
C18 C17 C16 119.5(15) . . ?
O5 C9 C8 127.5(14) . . ?
O5 C9 C10 113.7(16) . . ?
C8 C9 C10 118.7(15) . . ?
C2 C3 C4 130.3(16) . . ?
C2 C3 H3 114.9 . . ?
C4 C3 H3 114.9 . . ?
C2 C1 H1A 109.5 . . ?
C2 C1 H1B 109.5 . . ?
H1A C1 H1B 109.5 . . ?
C2 C1 H1C 109.5 . . ?
H1A C1 H1C 109.5 . . ?
H1B C1 H1C 109.5 . . ?
C4 C5 H5A 109.5 . . ?
C4 C5 H5B 109.5 . . ?
H5A C5 H5B 109.5 . . ?
C4 C5 H5C 109.5 . . ?
H5A C5 H5C 109.5 . . ?
H5B C5 H5C 109.5 . . ?
C9 C10 H10A 109.5 . . ?
C9 C10 H10B 109.5 . . ?
H10A C10 H10B 109.5 . . ?
C9 C10 H10C 109.5 . . ?
H10A C10 H10C 109.5 . . ?
H10B C10 H10C 109.5 . . ?
C17 C18 C19 125.1(15) . . ?
C17 C18 H18 117.5 . . ?
C19 C18 H18 117.5 . . ?
O4 C7 C8 123.5(18) . . ?
O4 C7 C6 115.3(15) . . ?
C8 C7 C6 121.1(16) . . ?
O9 C19 C18 125.5(14) . . ?
O9 C19 C20 113.7(15) . . ?
C18 C19 C20 120.7(15) . . ?
C7 C6 H6A 109.5 . . ?
C7 C6 H6B 109.5 . . ?
H6A C6 H6B 109.5 . . ?
C7 C6 H6C 109.5 . . ?
H6A C6 H6C 109.5 . . ?
H6B C6 H6C 109.5 . . ?
C12 C11 H11A 109.5 . . ?
C12 C11 H11B 109.5 . . ?
H11A C11 H11B 109.5 . . ?
C12 C11 H11C 109.5 . . ?
H11A C11 H11C 109.5 . . ?
H11B C11 H11C 109.5 . . ?
C23 N1 N2 105(3) . . ?
C23 N1 Ru1 136(3) . . ?
N2 N1 Ru1 118.6(19) . . ?
C21 N2 N1 108(3) . . ?
C21 N2 Ru2 135(2) . . ?
N1 N2 Ru2 117(2) . . ?
N2 C21 C22 113(4) . . ?
N2 C21 H21 123.5 . . ?
C22 C21 H21 123.5 . . ?
C21 C22 C23 105(4) . . ?
C21 C22 H22 127.5 . . ?
C23 C22 H22 127.5 . . ?
N1 C23 C22 109(3) . . ?
N1 C23 C24 119(5) . . ?
C22 C23 C24 132(4) . . ?
C23 C24 H24A 109.5 . . ?
C23 C24 H24B 109.5 . . ?
H24A C24 H24B 109.5 . . ?
C23 C24 H24C 109.5 . . ?
H24A C24 H24C 109.5 . . ?
H24B C24 H24C 109.5 . . ?
C23A N1A N2A 105(5) . . ?
C23A N1A Ru2 135(5) . . ?
N2A N1A Ru2 119.8(16) . . ?
C21A N2A N1A 106(4) . . ?
C21A N2A Ru1 140(4) . . ?
N1A N2A Ru1 114(2) . . ?
N2A C21A C22A 111(7) . . ?
N2A C21A H21A 124.5 . . ?
C22A C21A H21A 124.5 . . ?
C23A C22A C21A 106(7) . . ?
C23A C22A H22A 126.9 . . ?
C21A C22A H22A 126.9 . . ?
C22A C23A N1A 112(5) . . ?
C22A C23A C24A 129(8) . . ?
N1A C23A C24A 119(8) . . ?
C23A C24A H24D 109.5 . . ?
C23A C24A H24E 109.5 . . ?
H24D C24A H24E 109.5 . . ?
C23A C24A H24F 109.5 . . ?
H24D C24A H24F 109.5 . . ?
H24E C24A H24F 109.5 . . ?

loop_
_geom_bond_atom_site_label_1
_geom_bond_atom_site_label_2
_geom_bond_distance
_geom_bond_site_symmetry_2
_geom_bond_publ_flag
Ru1 N2A 1.76(3) . ?
Ru1 O1 1.825(9) . ?
Ru1 O2 2.003(9) . ?
Ru1 O4 2.009(11) . ?
Ru1 O5 2.031(9) . ?
Ru1 O3 2.058(11) . ?
Ru1 N1 2.21(3) . ?
Ru2 O1 1.834(9) . ?
Ru2 N2 1.88(2) . ?
Ru2 O6 2.007(8) . ?
Ru2 O9 2.010(9) . ?
Ru2 O8 2.036(11) . ?
Ru2 O7 2.040(10) . ?
Ru2 N1A 2.33(5) . ?
O2 C2 1.260(18) . ?
O3 C4 1.256(18) . ?
O4 C7 1.294(19) . ?
O5 C9 1.289(19) . ?
O6 C12 1.263(18) . ?
O7 C14 1.261(17) . ?
O8 C17 1.294(17) . ?
O9 C19 1.278(17) . ?
C2 C3 1.38(2) . ?
C2 C1 1.508(18) . ?
C4 C3 1.40(2) . ?
C4 C5 1.51(2) . ?
C12 C13 1.38(2) . ?
C12 C11 1.53(2) . ?
C13 C14 1.40(2) . ?
C13 H13 0.9300 . ?
C14 C15 1.48(2) . ?
C15 H15A 0.9600 . ?
C15 H15B 0.9600 . ?
C15 H15C 0.9600 . ?
C20 C19 1.51(2) . ?
C20 H20A 0.9600 . ?
C20 H20B 0.9600 . ?
C20 H20C 0.9600 . ?
C16 C17 1.52(2) . ?
C16 H16A 0.9600 . ?
C16 H16B 0.9600 . ?
C16 H16C 0.9600 . ?
C8 C7 1.38(2) . ?
C8 C9 1.39(2) . ?
C8 H8 0.9300 . ?
C17 C18 1.33(2) . ?
C9 C10 1.51(2) . ?
C3 H3 0.9300 . ?
C1 H1A 0.9600 . ?
C1 H1B 0.9600 . ?
C1 H1C 0.9600 . ?
C5 H5A 0.9600 . ?
C5 H5B 0.9600 . ?
C5 H5C 0.9600 . ?
C10 H10A 0.9600 . ?
C10 H10B 0.9600 . ?
C10 H10C 0.9600 . ?
C18 C19 1.40(2) . ?
C18 H18 0.9300 . ?
C7 C6 1.50(2) . ?
C6 H6A 0.9600 . ?
C6 H6B 0.9600 . ?
C6 H6C 0.9600 . ?
C11 H11A 0.9600 . ?
C11 H11B 0.9600 . ?
C11 H11C 0.9600 . ?
N1 C23 1.41(5) . ?
N1 N2 1.43(3) . ?
N2 C21 1.32(5) . ?
C21 C22 1.35(4) . ?
C21 H21 0.9300 . ?
C22 C23 1.42(6) . ?
C22 H22 0.9300 . ?
C23 C24 1.45(2) . ?
C24 H24A 0.9600 . ?
C24 H24B 0.9600 . ?
C24 H24C 0.9600 . ?
N1A C23A 1.38(8) . ?
N1A N2A 1.44(5) . ?
N2A C21A 1.34(5) . ?
C21A C22A 1.40(6) . ?
C21A H21A 0.9300 . ?
C22A C23A 1.31(10) . ?
C22A H22A 0.9300 . ?
C23A C24A 1.45(2) . ?
C24A H24D 0.9600 . ?
C24A H24E 0.9600 . ?
C24A H24F 0.9600 . ?

loop_
_geom_torsion_atom_site_label_1
_geom_torsion_atom_site_label_2
_geom_torsion_atom_site_label_3
_geom_torsion_atom_site_label_4
_geom_torsion
_geom_torsion_site_symmetry_1
_geom_torsion_site_symmetry_2
_geom_torsion_site_symmetry_3
_geom_torsion_site_symmetry_4
_geom_torsion_publ_flag
N2A Ru1 O1 Ru2 8.7(11) . . . . ?
O2 Ru1 O1 Ru2 -82.2(6) . . . . ?
O5 Ru1 O1 Ru2 96.3(6) . . . . ?
O3 Ru1 O1 Ru2 -175.8(6) . . . . ?
N1 Ru1 O1 Ru2 5.4(8) . . . . ?
N2 Ru2 O1 Ru1 -9.2(10) . . . . ?
O6 Ru2 O1 Ru1 -98.0(6) . . . . ?
O9 Ru2 O1 Ru1 82.8(6) . . . . ?
O7 Ru2 O1 Ru1 169.1(6) . . . . ?
N1A Ru2 O1 Ru1 -9.3(8) . . . . ?
Ru1 O2 C2 C3 0(2) . . . . ?
Ru1 O2 C2 C1 177.2(10) . . . . ?
Ru1 O3 C4 C3 -1(2) . . . . ?
Ru1 O3 C4 C5 -179.3(11) . . . . ?
Ru2 O6 C12 C13 -7(3) . . . . ?
Ru2 O6 C12 C11 173.3(14) . . . . ?
O6 C12 C13 C14 -8(3) . . . . ?
C11 C12 C13 C14 172.1(19) . . . . ?
Ru2 O7 C14 C13 5(2) . . . . ?
Ru2 O7 C14 C15 -173.8(12) . . . . ?
C12 C13 C14 O7 9(3) . . . . ?
C12 C13 C14 C15 -172.3(18) . . . . ?
Ru2 O8 C17 C18 11(2) . . . . ?
Ru2 O8 C17 C16 -169.8(10) . . . . ?
Ru1 O5 C9 C8 2(2) . . . . ?
Ru1 O5 C9 C10 -175.8(10) . . . . ?
C7 C8 C9 O5 6(3) . . . . ?
C7 C8 C9 C10 -176.3(16) . . . . ?
O2 C2 C3 C4 -8(3) . . . . ?
C1 C2 C3 C4 175.5(16) . . . . ?
O3 C4 C3 C2 8(3) . . . . ?
C5 C4 C3 C2 -173.4(17) . . . . ?
O8 C17 C18 C19 -2(3) . . . . ?
C16 C17 C18 C19 179.0(15) . . . . ?
Ru1 O4 C7 C8 -3(3) . . . . ?
Ru1 O4 C7 C6 180.0(12) . . . . ?
C9 C8 C7 O4 -6(3) . . . . ?
C9 C8 C7 C6 171.1(17) . . . . ?
Ru2 O9 C19 C18 -2(2) . . . . ?
Ru2 O9 C19 C20 -178.7(11) . . . . ?
C17 C18 C19 O9 -3(3) . . . . ?
C17 C18 C19 C20 173.4(16) . . . . ?
C23 N1 N2 C21 4(3) . . . . ?
Ru1 N1 N2 C21 174.6(17) . . . . ?
C23 N1 N2 Ru2 -178.5(18) . . . . ?
Ru1 N1 N2 Ru2 -8(3) . . . . ?
O1 Ru2 N2 C21 -175(3) . . . . ?
O6 Ru2 N2 C21 -82(3) . . . . ?
O9 Ru2 N2 C21 95(3) . . . . ?
O8 Ru2 N2 C21 6(3) . . . . ?
O1 Ru2 N2 N1 9(2) . . . . ?
O6 Ru2 N2 N1 102(2) . . . . ?
O9 Ru2 N2 N1 -81(2) . . . . ?
O8 Ru2 N2 N1 -170(2) . . . . ?
N1 N2 C21 C22 -4(4) . . . . ?
Ru2 N2 C21 C22 -180(3) . . . . ?
N2 C21 C22 C23 1(4) . . . . ?
N2 N1 C23 C22 -4(3) . . . . ?
Ru1 N1 C23 C22 -171(2) . . . . ?
N2 N1 C23 C24 177(3) . . . . ?
Ru1 N1 C23 C24 9(4) . . . . ?
C21 C22 C23 N1 2(4) . . . . ?
C21 C22 C23 C24 -179(3) . . . . ?
C23A N1A N2A C21A 0(3) . . . . ?
Ru2 N1A N2A C21A 174(2) . . . . ?
C23A N1A N2A Ru1 -180(3) . . . . ?
Ru2 N1A N2A Ru1 -5(3) . . . . ?
O1 Ru1 N2A C21A -180(4) . . . . ?
O2 Ru1 N2A C21A -88(4) . . . . ?
O4 Ru1 N2A C21A -2(4) . . . . ?
O5 Ru1 N2A C21A 89(4) . . . . ?
O3 Ru1 N2A C21A 25(8) . . . . ?
O1 Ru1 N2A N1A 0(2) . . . . ?
O2 Ru1 N2A N1A 91.7(19) . . . . ?
O4 Ru1 N2A N1A 177(2) . . . . ?
O5 Ru1 N2A N1A -92.0(19) . . . . ?
O3 Ru1 N2A N1A -156(5) . . . . ?
N1A N2A C21A C22A 1(4) . . . . ?
Ru1 N2A C21A C22A -180(3) . . . . ?
N2A C21A C22A C23A -1(5) . . . . ?
C21A C22A C23A N1A 1(6) . . . . ?
C21A C22A C23A C24A 173(5) . . . . ?
N2A N1A C23A C22A 0(5) . . . . ?
Ru2 N1A C23A C22A -174(3) . . . . ?
N2A N1A C23A C24A -174(4) . . . . ?
Ru2 N1A C23A C24A 13(6) . . . . ?
